data_8102974
loop_
_publ_author_name
'Demchyna, Roman'
'Prots, Yurii'
'Schwarz, Ulrich'

_publ_section_title
;
Crystal structures of titanium palladium germanium, TiPdGe, two polymorphic 
modifications
;
_journal_issue 3
_journal_name_full 'Zeitschrift f\"ur Kristallographie - New Crystal Structures'
_journal_page_first 173
_journal_page_last 174
_journal_volume 222
_journal_year 2007
_chemical_formula_sum 'Ge Pd Ti'
_chemical_formula_weight 226.9
_space_group_IT_number 189
_symmetry_cell_setting hexagonal
_symmetry_space_group_name_Hall 'P -6 -2'
_symmetry_space_group_name_H-M 'P -6 2 m'
_atom_sites_solution_primary direct
_atom_sites_solution_secondary difmap
_audit_creation_date 2007-05-09T12:00:00-00:00
_audit_creation_method 'WinGX routine CIF_UPDATE'
_cell_angle_alpha 90
_cell_angle_beta 90
_cell_angle_gamma 120
_cell_formula_units_Z 3
_cell_length_a 6.6030(4)
_cell_length_b 6.6030(4)
_cell_length_c 3.6998(3)
_cell_measurement_temperature 293(2)
_cell_volume 139.698(16)
_computing_cell_refinement 'CSD (Akselrud, 1993)'
_computing_data_collection 'CrystalClear (Rigaku Corp., 2000)'
_computing_data_reduction 'CrystalClear (Rigaku Corp., 2000)'
_computing_structure_refinement 'CSD (Akselrud, 1993)'
_diffrn_ambient_temperature 295.15
_diffrn_detector_area_resol_mean 14.6306
_diffrn_measurement_details
;
scan:
 Number of images: 300
            Slice: -100.0000 - 140.0000
      Image width: 0.8000
         Exp time: 55.0000
    Rotation axis: Phi
            Omega: 0.0000
              Chi: 0.0000
              Phi: 0.0000
              XTD: 41.9000
           2theta: -25.0000
scan:
 Number of images: 70
            Slice: -38.0000 - 18.0000
      Image width: 0.8000
         Exp time: 55.0000
    Rotation axis: Omega
            Omega: 0.0000
              Chi: -90.0000
              Phi: 25.0000
              XTD: 41.9000
           2theta: -25.0000
;
_diffrn_measurement_device 'Rigaku AFC7'
_diffrn_measurement_method oscillation
_diffrn_radiation_detector 'Mercury CCD'
_diffrn_radiation_monochromator 'Graphite Monochromator'
_diffrn_radiation_source 'Sealed Tube'
_diffrn_radiation_type MoK\a
_diffrn_radiation_wavelength 0.7107
_diffrn_reflns_av_R_equivalents 0.031
_diffrn_reflns_limit_h_max 9
_diffrn_reflns_limit_h_min -9
_diffrn_reflns_limit_k_max 8
_diffrn_reflns_limit_k_min -9
_diffrn_reflns_limit_l_max 4
_diffrn_reflns_limit_l_min -5
_diffrn_reflns_number 1175
_diffrn_reflns_reduction_process 'Lp corrections applied'
_diffrn_reflns_theta_max 32.21
_diffrn_reflns_theta_min 3.56
_diffrn_source_current 40.0000
_diffrn_source_power 2.0000
_diffrn_source_voltage 50.0000
_exptl_absorpt_coefficient_mu 29.21
_exptl_absorpt_correction_T_max 1.0000
_exptl_absorpt_correction_T_min 0.6621
_exptl_absorpt_correction_type multi-scan
_exptl_crystal_colour metallic
_exptl_crystal_density_diffrn 8.09
_exptl_crystal_density_method 'not measured'
_exptl_crystal_description platelet
_exptl_crystal_F_000 300
_exptl_crystal_size_max 0.010
_exptl_crystal_size_mid 0.025
_exptl_crystal_size_min 0.045
_refine_diff_density_max 1.12
_refine_diff_density_min -2.15
_refine_ls_extinction_coef 0.046(2)
_refine_ls_extinction_expression Fc^*^=kFc[1+0.001xFc^2^\l^3^/sin(2\q)]^-1/4^
_refine_ls_extinction_method SHELXL
_refine_ls_goodness_of_fit_ref 1.040
_refine_ls_matrix_type full
_refine_ls_number_parameters 14
_refine_ls_number_reflns 203
_refine_ls_number_restraints 0
_refine_ls_restrained_S_all 1.040
_refine_ls_R_factor_gt 0.022
_refine_ls_shift/su_max 0.000
_refine_ls_shift/su_mean 0.000
_refine_ls_structure_factor_coef F
_refine_ls_weighting_scheme unit
_refine_ls_wR_factor_ref 0.045
_reflns_number_gt 203
_reflns_number_total 210
_reflns_threshold_expression >2sigma(I)
_cod_data_source_file 409925.cff
_cod_data_source_block 3099a_TiPdGe
_cod_depositor_comments
;
The following automatic conversions were performed:
'_exptl_absorpt_correction_type' value 'Multi-scan' changed to
'multi-scan' according to
'/home/saulius/struct/CIF-dictionaries/cif_core.dic' dictionary named
'cif_core.dic' version 2.4.1 from 2010-06-29.

Automatic conversion script
Id: cif_fix_enum 1555 2011-01-17 13:19:09Z saulius 
;
_cod_original_cell_volume 139.70(3)
_cod_original_formula_sum 'Ti Pd Ge'
_cod_database_code 8102974

loop_
_symmetry_equiv_pos_as_xyz
x,y,z
-y,x-y,z
-x+y,-x,z
x,y,-z
-y,x-y,-z
-x+y,-x,-z
y,x,-z
x-y,-y,-z
-x,-x+y,-z
y,x,z
x-y,-y,z
-x,-x+y,z

loop_
_atom_site_label
_atom_site_type_symbol
_atom_site_symmetry_multiplicity
_atom_site_Wyckoff_symbol
_atom_site_fract_x
_atom_site_fract_y
_atom_site_fract_z
_atom_site_adp_type
_atom_site_U_iso_or_equiv
_atom_site_occupancy
Pd Pd 3 g 0.2585(2) 0 0.5 Uani 0.0153(3) 1.
Ti Ti 3 f 0.5863(5) 0 0 Uani 0.0096(7) 1.
Ge1 Ge 2 d 0.33333 0.66667 0.5 Uani 0.0073(4) 1.
Ge2 Ge 1 a 0 0 0 Uani 0.0186(7) 1.

loop_
_atom_site_aniso_label
_atom_site_aniso_U_11
_atom_site_aniso_U_22
_atom_site_aniso_U_33
_atom_site_aniso_U_12
_atom_site_aniso_U_13
_atom_site_aniso_U_23
Pd 0.0089(3) 0.0101(5) 0.0271(6) 0.0051(2) 0 0
Ti 0.0107(9) 0.0088(10) 0.0086(9) 0.0044(5) 0 0
Ge1 0.0067(4) 0.0067(4) 0.0087(7) 0.0033(2) 0 0
Ge2 0.0237(9) 0.0237(9) 0.0082(12) 0.0119(4) 0 0

loop_
_atom_type_symbol
_atom_type_description
_atom_type_scat_dispersion_real
_atom_type_scat_dispersion_imag
_atom_type_scat_source
Pd Pd -1.177 1.007 International_Tables_Vol_IV_Table_2.3.1
Ti Ti 0.248 0.446 International_Tables_Vol_IV_Table_2.3.1
Ge Ge 0.081 1.801 International_Tables_Vol_IV_Table_2.3.1
